data_7219594
loop_
_publ_author_name
'Sankararaman, Sethuraman'
'V, Ramkumar'
'Dasgupta, Ayan'

_publ_section_title
;
 Catalytic asymmetric hydrogenation using [2.2]paracyclophane based chiral
 1,2,3-triazol-5-ylidene-Pd complex under ambient conditions and 1
 atmosphere of H2
;
_journal_name_full 'RSC Adv.'
_journal_paper_doi 10.1039/C5RA03021H
_journal_year 2015
_chemical_formula_sum 'C26 H26 I N3'
_chemical_formula_weight 507.40
_chemical_name_systematic
;

?

;
_space_group_IT_number 14
_symmetry_cell_setting monoclinic
_symmetry_space_group_name_Hall '-P 2ybc'
_symmetry_space_group_name_H-M 'P 1 21/c 1'
_atom_sites_solution_hydrogens geom
_atom_sites_solution_primary direct
_atom_sites_solution_secondary difmap
_audit_creation_method SHELXL-97
_audit_update_record
;
2012-12-10 deposited with the CCDC.
2015-02-17 downloaded from the CCDC.
;
_cell_angle_alpha 90.00
_cell_angle_beta 99.340(2)
_cell_angle_gamma 90.00
_cell_formula_units_Z 4
_cell_length_a 26.3226(17)
_cell_length_b 7.3433(4)
_cell_length_c 11.8767(6)
_cell_measurement_reflns_used 6004
_cell_measurement_temperature 298(2)
_cell_measurement_theta_max 25.56
_cell_measurement_theta_min 2.35
_cell_volume 2265.3(2)
_computing_cell_refinement 'Bruker SMART'
_computing_data_collection 'Bruker SMART'
_computing_data_reduction 'Bruker SAINT'
_computing_molecular_graphics 'Bruker SHELXTL'
_computing_publication_material 'Bruker SHELXTL'
_computing_structure_refinement 'SHELXL-97 (Sheldrick, 1997)'
_computing_structure_solution 'SHELXS-97 (Sheldrick, 1990)'
_diffrn_ambient_temperature 298(2)
_diffrn_measured_fraction_theta_full 0.991
_diffrn_measured_fraction_theta_max 0.889
_diffrn_measurement_device_type 'CCD area detector'
_diffrn_measurement_method 'phi and omega scans'
_diffrn_radiation_monochromator graphite
_diffrn_radiation_source 'fine-focus sealed tube'
_diffrn_radiation_type MoK\a
_diffrn_radiation_wavelength 0.71073
_diffrn_reflns_av_R_equivalents 0.0253
_diffrn_reflns_av_sigmaI/netI 0.0389
_diffrn_reflns_limit_h_max 21
_diffrn_reflns_limit_h_min -35
_diffrn_reflns_limit_k_max 9
_diffrn_reflns_limit_k_min -9
_diffrn_reflns_limit_l_max 15
_diffrn_reflns_limit_l_min -13
_diffrn_reflns_number 15415
_diffrn_reflns_theta_full 25.00
_diffrn_reflns_theta_max 28.68
_diffrn_reflns_theta_min 0.78
_exptl_absorpt_coefficient_mu 1.431
_exptl_absorpt_correction_T_max 0.7628
_exptl_absorpt_correction_T_min 0.6901
_exptl_absorpt_correction_type none
_exptl_crystal_density_diffrn 1.488
_exptl_crystal_density_meas 0
_exptl_crystal_density_method 'not measured'
_exptl_crystal_F_000 1024
_exptl_crystal_size_max 0.28
_exptl_crystal_size_mid 0.25
_exptl_crystal_size_min 0.20
_refine_diff_density_max 0.605
_refine_diff_density_min -0.672
_refine_diff_density_rms 0.076
_refine_ls_extinction_method none
_refine_ls_goodness_of_fit_ref 1.048
_refine_ls_hydrogen_treatment mixed
_refine_ls_matrix_type full
_refine_ls_number_parameters 319
_refine_ls_number_reflns 5175
_refine_ls_number_restraints 13
_refine_ls_restrained_S_all 1.047
_refine_ls_R_factor_all 0.0694
_refine_ls_R_factor_gt 0.0424
_refine_ls_shift/su_max 0.001
_refine_ls_shift/su_mean 0.000
_refine_ls_structure_factor_coef Fsqd
_refine_ls_weighting_details 'calc w=1/[\s^2^(Fo^2^)+(0.0224P)^2^+3.6588P] where P=(Fo^2^+2Fc^2^)/3'
_refine_ls_weighting_scheme calc
_refine_ls_wR_factor_gt 0.0759
_refine_ls_wR_factor_ref 0.0872
_reflns_number_gt 3635
_reflns_number_total 5175
_reflns_threshold_expression >2sigma(I)
_cod_data_source_file c5ra03021h2.cif
_cod_data_source_block new
_cod_depositor_comments
;
The following automatic conversions were performed:

'_symmetry_cell_setting' value 'Monoclinic' changed to 'monoclinic'
according to
/usr/data/users/saulius/crontab/automatic-downloads/rss-feeds/RSC/lib/dictionaries/cif_core.dic
dictionary named 'cif_core.dic' version 2.4.2 from 2011-04-26.

Automatic conversion script
Id: cif_fix_values 3008 2015-01-20 13:52:24Z robertas 
;
_cod_original_sg_symbol_H-M P2(1)/c
_cod_database_code 7219594

loop_
_symmetry_equiv_pos_as_xyz
'x, y, z'
'-x, y+1/2, -z+1/2'
'-x, -y, -z'
'x, -y-1/2, z-1/2'

loop_
_atom_site_label
_atom_site_type_symbol
_atom_site_fract_x
_atom_site_fract_y
_atom_site_fract_z
_atom_site_U_iso_or_equiv
_atom_site_adp_type
_atom_site_occupancy
_atom_site_symmetry_multiplicity
_atom_site_calc_flag
_atom_site_refinement_flags
_atom_site_disorder_assembly
_atom_site_disorder_group
C1 C 0.30870(18) -0.0320(6) -0.0423(3) 0.0593(12) Uani 1 1 d . . .
H1A H 0.2828 -0.1263 -0.0589 0.071 Uiso 1 1 calc R . .
H1B H 0.3168 0.0118 -0.1144 0.071 Uiso 1 1 calc R . .
C2 C 0.35688(16) -0.1143(5) 0.0265(3) 0.0434(9) Uani 1 1 d . . .
C3 C 0.40482(17) -0.0380(5) 0.0264(3) 0.0459(10) Uani 1 1 d . . .
H3 H 0.4110 0.0292 -0.0363 0.055 Uiso 1 1 calc R . .
C4 C 0.44384(16) -0.0608(5) 0.1189(3) 0.0467(10) Uani 1 1 d . . .
H4 H 0.4760 -0.0093 0.1169 0.056 Uiso 1 1 calc R . .
C5 C 0.43586(15) -0.1593(5) 0.2145(3) 0.0426(9) Uani 1 1 d . . .
C6 C 0.39160(16) -0.2656(5) 0.2014(3) 0.0433(9) Uani 1 1 d . . .
H6 H 0.3880 -0.3529 0.2563 0.052 Uiso 1 1 calc R . .
C7 C 0.35301(16) -0.2448(5) 0.1092(3) 0.0433(9) Uani 1 1 d . . .
H7 H 0.3240 -0.3190 0.1022 0.052 Uiso 1 1 calc R . .
C8 C 0.46578(17) -0.1177(6) 0.3318(3) 0.0615(12) Uani 1 1 d . . .
H8A H 0.4998 -0.0742 0.3234 0.074 Uiso 1 1 calc R . .
H8B H 0.4702 -0.2296 0.3757 0.074 Uiso 1 1 calc R . .
C9 C 0.43935(15) 0.0272(6) 0.3996(3) 0.0482(10) Uani 1 1 d . . .
H9A H 0.4295 -0.0303 0.4664 0.058 Uiso 1 1 calc R . .
H9B H 0.4640 0.1224 0.4258 0.058 Uiso 1 1 calc R . .
C10 C 0.39216(13) 0.1122(5) 0.3294(3) 0.0340(8) Uani 1 1 d . . .
C11 C 0.34387(13) 0.0374(4) 0.3271(3) 0.0296(7) Uani 1 1 d . . .
H11 H 0.3374 -0.0309 0.3892 0.035 Uiso 1 1 calc R . .
C12 C 0.30456(12) 0.0614(4) 0.2344(3) 0.0272(7) Uani 1 1 d . . .
C13 C 0.31455(13) 0.1618(4) 0.1396(3) 0.0303(7) Uani 1 1 d . . .
C14 C 0.35864(14) 0.2669(4) 0.1547(3) 0.0368(8) Uani 1 1 d . . .
H14 H 0.3626 0.3559 0.1011 0.044 Uiso 1 1 calc R . .
C15 C 0.39708(14) 0.2432(5) 0.2478(3) 0.0375(8) Uani 1 1 d . . .
H15 H 0.4264 0.3156 0.2557 0.045 Uiso 1 1 calc R . .
C16 C 0.28580(16) 0.1299(5) 0.0207(3) 0.0467(10) Uani 1 1 d . . .
H16A H 0.2868 0.2403 -0.0238 0.056 Uiso 1 1 calc R . .
H16B H 0.2500 0.1040 0.0249 0.056 Uiso 1 1 calc R . .
C17 C 0.25542(13) -0.0424(4) 0.2310(3) 0.0352(8) Uani 1 1 d . . .
H17A H 0.2514 -0.1258 0.1669 0.042 Uiso 1 1 calc R . .
H17B H 0.2574 -0.1142 0.3002 0.042 Uiso 1 1 calc R . .
C18 C 0.13147(13) 0.1815(5) 0.1945(3) 0.0325(8) Uani 1 1 d . A .
C19 C 0.16124(13) 0.0383(5) 0.1715(3) 0.0364(8) Uani 1 1 d . . .
H19 H 0.1502 -0.0660 0.1303 0.044 Uiso 1 1 calc R . .
C20 C 0.15555(17) 0.4756(5) 0.3041(4) 0.0542(11) Uani 1 1 d . A .
H20A H 0.1415 0.4592 0.3731 0.081 Uiso 1 1 calc R . .
H20B H 0.1315 0.5420 0.2498 0.081 Uiso 1 1 calc R . .
H20C H 0.1872 0.5424 0.3205 0.081 Uiso 1 1 calc R . .
C21 C 0.07544(14) 0.2109(5) 0.1663(3) 0.0370(8) Uani 1 1 d . . .
C22 C 0.0462(3) 0.1266(13) 0.2343(7) 0.053(2) Uani 0.519(4) 1 d P A 1
H22 H 0.0613 0.0612 0.2981 0.064 Uiso 0.519(4) 1 calc PR A 1
C23 C -0.0068(3) 0.1404(14) 0.2062(8) 0.067(3) Uani 0.519(4) 1 d P A 1
H23 H -0.0283 0.0879 0.2521 0.080 Uiso 0.519(4) 1 calc PR A 1
C24 C -0.0299(5) 0.2475(17) 0.0941(10) 0.049(3) Uani 0.519(4) 1 d PU A 1
H24 H -0.0651 0.2585 0.0694 0.059 Uiso 0.519(4) 1 calc PR A 1
C25 C 0.0015(4) 0.3138(15) 0.0431(8) 0.058(3) Uani 0.519(4) 1 d P A 1
H25 H -0.0113 0.3827 -0.0210 0.070 Uiso 0.519(4) 1 calc PR A 1
C26 C 0.0554(3) 0.2988(14) 0.0696(7) 0.050(2) Uani 0.519(4) 1 d P A 1
H26 H 0.0766 0.3479 0.0219 0.060 Uiso 0.519(4) 1 calc PR A 1
C22A C 0.0450(3) 0.2823(13) 0.2479(8) 0.052(2) Uani 0.481(4) 1 d P A 2
H22A H 0.0610 0.3158 0.3206 0.063 Uiso 0.481(4) 1 calc PR A 2
C23A C -0.0084(4) 0.3007(14) 0.2173(10) 0.067(3) Uani 0.481(4) 1 d P A 2
H23A H -0.0268 0.3592 0.2671 0.080 Uiso 0.481(4) 1 calc PR A 2
C24A C -0.0311(5) 0.2432(18) 0.1285(11) 0.050(3) Uani 0.481(4) 1 d PU A 2
H24A H -0.0666 0.2281 0.1201 0.059 Uiso 0.481(4) 1 calc PR A 2
C25A C -0.0045(4) 0.1959(17) 0.0322(10) 0.065(3) Uani 0.481(4) 1 d P A 2
H25A H -0.0220 0.1797 -0.0417 0.078 Uiso 0.481(4) 1 calc PR A 2
C26A C 0.0488(4) 0.1773(15) 0.0603(8) 0.050(2) Uani 0.481(4) 1 d P A 2
H26A H 0.0671 0.1400 0.0036 0.060 Uiso 0.481(4) 1 calc PR A 2
I1 I 0.178742(12) 0.59210(4) -0.00282(2) 0.05348(11) Uani 1 1 d . . .
N1 N 0.20965(10) 0.0783(4) 0.2205(2) 0.0317(6) Uani 1 1 d . . .
N2 N 0.21318(11) 0.2358(4) 0.2735(2) 0.0336(6) Uani 1 1 d . A .
N3 N 0.16537(11) 0.2973(4) 0.2566(2) 0.0327(6) Uani 1 1 d . . .

loop_
_atom_site_aniso_label
_atom_site_aniso_U_11
_atom_site_aniso_U_22
_atom_site_aniso_U_33
_atom_site_aniso_U_23
_atom_site_aniso_U_13
_atom_site_aniso_U_12
C1 0.068(3) 0.067(3) 0.037(2) -0.011(2) -0.008(2) 0.004(2)
C2 0.062(3) 0.039(2) 0.0302(18) -0.0132(16) 0.0103(17) 0.0028(19)
C3 0.067(3) 0.039(2) 0.035(2) -0.0011(16) 0.020(2) 0.0022(19)
C4 0.045(2) 0.043(2) 0.057(2) -0.0058(18) 0.021(2) 0.0005(18)
C5 0.042(2) 0.0374(19) 0.049(2) -0.0034(17) 0.0086(18) 0.0160(18)
C6 0.064(3) 0.0264(18) 0.043(2) 0.0037(15) 0.019(2) 0.0138(18)
C7 0.055(3) 0.0301(19) 0.047(2) -0.0134(16) 0.0156(19) -0.0014(18)
C8 0.052(3) 0.073(3) 0.056(3) -0.003(2) 0.000(2) 0.025(2)
C9 0.035(2) 0.064(3) 0.042(2) -0.0078(19) -0.0058(17) 0.0096(19)
C10 0.033(2) 0.0386(19) 0.0297(17) -0.0119(15) 0.0020(14) 0.0018(16)
C11 0.036(2) 0.0318(17) 0.0208(15) -0.0009(13) 0.0057(14) 0.0057(15)
C12 0.0268(18) 0.0251(16) 0.0301(16) -0.0023(13) 0.0063(13) 0.0033(13)
C13 0.0313(19) 0.0298(16) 0.0287(17) 0.0012(13) 0.0013(14) 0.0090(15)
C14 0.045(2) 0.0265(17) 0.041(2) 0.0037(15) 0.0147(17) 0.0031(16)
C15 0.030(2) 0.0317(18) 0.051(2) -0.0104(16) 0.0090(17) -0.0060(16)
C16 0.048(2) 0.058(3) 0.0314(19) 0.0082(17) -0.0007(17) 0.005(2)
C17 0.030(2) 0.0303(18) 0.045(2) 0.0019(15) 0.0053(15) 0.0041(15)
C18 0.0262(19) 0.0388(19) 0.0310(17) 0.0006(15) -0.0002(14) -0.0049(16)
C19 0.032(2) 0.0386(19) 0.0366(19) -0.0040(15) 0.0005(15) -0.0052(16)
C20 0.049(3) 0.047(2) 0.066(3) -0.019(2) 0.005(2) 0.005(2)
C21 0.032(2) 0.0376(19) 0.041(2) 0.0005(16) 0.0033(16) -0.0015(16)
C22 0.032(4) 0.068(6) 0.056(5) 0.016(4) -0.001(4) -0.002(4)
C23 0.035(5) 0.079(7) 0.090(7) 0.008(6) 0.017(5) -0.008(5)
C24 0.047(3) 0.052(3) 0.049(4) 0.000(2) 0.007(2) -0.0006(19)
C25 0.047(6) 0.058(6) 0.063(6) 0.005(5) -0.011(4) 0.004(5)
C26 0.037(5) 0.060(6) 0.053(5) 0.005(5) 0.004(4) -0.003(5)
C22A 0.041(5) 0.057(6) 0.060(5) -0.002(5) 0.013(4) 0.004(4)
C23A 0.045(6) 0.058(7) 0.104(9) -0.005(6) 0.031(6) 0.011(5)
C24A 0.047(4) 0.052(4) 0.050(4) 0.001(2) 0.008(2) -0.0021(19)
C25A 0.043(7) 0.070(7) 0.071(7) 0.000(6) -0.023(5) -0.007(6)
C26A 0.038(6) 0.062(6) 0.046(5) -0.014(5) -0.003(4) -0.005(5)
I1 0.0651(2) 0.04940(16) 0.04679(16) -0.00489(13) 0.01175(12) 0.00021(15)
N1 0.0290(15) 0.0347(15) 0.0310(14) -0.0009(12) 0.0038(12) -0.0035(13)
N2 0.0257(16) 0.0378(16) 0.0352(15) -0.0044(13) -0.0013(12) -0.0016(13)
N3 0.0260(16) 0.0380(16) 0.0332(15) -0.0050(12) 0.0021(12) 0.0010(13)

loop_
_atom_type_symbol
_atom_type_description
_atom_type_scat_dispersion_real
_atom_type_scat_dispersion_imag
_atom_type_scat_source
C C 0.0033 0.0016 'International Tables Vol C Tables 4.2.6.8 and 6.1.1.4'
H H 0.0000 0.0000 'International Tables Vol C Tables 4.2.6.8 and 6.1.1.4'
N N 0.0061 0.0033 'International Tables Vol C Tables 4.2.6.8 and 6.1.1.4'
I I -0.4742 1.8119 'International Tables Vol C Tables 4.2.6.8 and 6.1.1.4'

loop_
_geom_angle_atom_site_label_1
_geom_angle_atom_site_label_2
_geom_angle_atom_site_label_3
_geom_angle
C2 C1 C16 113.3(3)
C2 C1 H1A 108.9
C16 C1 H1A 108.9
C2 C1 H1B 108.9
C16 C1 H1B 108.9
H1A C1 H1B 107.7
C3 C2 C7 116.9(4)
C3 C2 C1 121.4(4)
C7 C2 C1 120.3(4)
C2 C3 C4 120.6(3)
C2 C3 H3 119.7
C4 C3 H3 119.7
C3 C4 C5 121.3(4)
C3 C4 H4 119.4
C5 C4 H4 119.4
C6 C5 C4 115.8(4)
C6 C5 C8 121.2(4)
C4 C5 C8 121.4(4)
C7 C6 C5 121.6(3)
C7 C6 H6 119.2
C5 C6 H6 119.2
C6 C7 C2 120.7(4)
C6 C7 H7 119.7
C2 C7 H7 119.7
C5 C8 C9 113.7(3)
C5 C8 H8A 108.8
C9 C8 H8A 108.8
C5 C8 H8B 108.8
C9 C8 H8B 108.8
H8A C8 H8B 107.7
C10 C9 C8 113.0(3)
C10 C9 H9A 109.0
C8 C9 H9A 109.0
C10 C9 H9B 109.0
C8 C9 H9B 109.0
H9A C9 H9B 107.8
C11 C10 C15 116.9(3)
C11 C10 C9 121.2(3)
C15 C10 C9 120.6(3)
C10 C11 C12 121.9(3)
C10 C11 H11 119.0
C12 C11 H11 119.0
C11 C12 C13 119.2(3)
C11 C12 C17 119.0(3)
C13 C12 C17 121.3(3)
C14 C13 C12 116.8(3)
C14 C13 C16 119.5(3)
C12 C13 C16 122.5(3)
C13 C14 C15 121.6(3)
C13 C14 H14 119.2
C15 C14 H14 119.2
C14 C15 C10 120.5(3)
C14 C15 H15 119.8
C10 C15 H15 119.8
C13 C16 C1 112.9(3)
C13 C16 H16A 109.0
C1 C16 H16A 109.0
C13 C16 H16B 109.0
C1 C16 H16B 109.0
H16A C16 H16B 107.8
N1 C17 C12 112.6(3)
N1 C17 H17A 109.1
C12 C17 H17A 109.1
N1 C17 H17B 109.1
C12 C17 H17B 109.1
H17A C17 H17B 107.8
N3 C18 C19 104.0(3)
N3 C18 C21 125.2(3)
C19 C18 C21 130.7(3)
N1 C19 C18 106.2(3)
N1 C19 H19 126.9
C18 C19 H19 126.9
N3 C20 H20A 109.5
N3 C20 H20B 109.5
H20A C20 H20B 109.5
N3 C20 H20C 109.5
H20A C20 H20C 109.5
H20B C20 H20C 109.5
C26 C21 C22 123.1(6)
C26 C21 C26A 39.4(5)
C22 C21 C26A 102.2(6)
C26 C21 C22A 102.4(6)
C22 C21 C22A 48.5(5)
C26A C21 C22A 115.2(6)
C26 C21 C18 120.2(5)
C22 C21 C18 116.2(4)
C26A C21 C18 122.0(5)
C22A C21 C18 122.7(5)
C21 C22 C23 118.1(7)
C21 C22 H22 121.0
C23 C22 H22 121.0
C22 C23 C24 118.3(8)
C22 C23 H23 120.8
C24 C23 H23 120.8
C25 C24 C23 115.1(11)
C25 C24 H24 122.5
C23 C24 H24 122.5
C24 C25 C26 127.2(10)
C24 C25 H25 116.4
C26 C25 H25 116.4
C21 C26 C25 118.0(8)
C21 C26 H26 121.0
C25 C26 H26 121.0
C23A C22A C21 120.0(8)
C23A C22A H22A 120.0
C21 C22A H22A 120.0
C24A C23A C22A 122.0(11)
C24A C23A H23A 119.0
C22A C23A H23A 119.0
C23A C24A C25A 122.2(12)
C23A C24A H24A 118.9
C25A C24A H24A 118.9
C26A C25A C24A 114.9(9)
C26A C25A H25A 122.5
C24A C25A H25A 122.5
C21 C26A C25A 123.4(9)
C21 C26A H26A 118.3
C25A C26A H26A 118.3
N2 N1 C19 112.8(3)
N2 N1 C17 119.5(3)
C19 N1 C17 127.3(3)
N1 N2 N3 103.7(3)
N2 N3 C18 113.2(3)
N2 N3 C20 118.1(3)
C18 N3 C20 128.8(3)

loop_
_geom_bond_atom_site_label_1
_geom_bond_atom_site_label_2
_geom_bond_distance
C1 C2 1.519(6)
C1 C16 1.575(5)
C1 H1A 0.9700
C1 H1B 0.9700
C2 C3 1.381(5)
C2 C7 1.387(5)
C3 C4 1.387(6)
C3 H3 0.9300
C4 C5 1.391(5)
C4 H4 0.9300
C5 C6 1.390(5)
C5 C8 1.515(5)
C6 C7 1.376(5)
C6 H6 0.9300
C7 H7 0.9300
C8 C9 1.565(5)
C8 H8A 0.9700
C8 H8B 0.9700
C9 C10 1.514(5)
C9 H9A 0.9700
C9 H9B 0.9700
C10 C11 1.381(5)
C10 C15 1.387(5)
C11 C12 1.394(4)
C11 H11 0.9300
C12 C13 1.406(4)
C12 C17 1.497(4)
C13 C14 1.381(5)
C13 C16 1.509(5)
C14 C15 1.383(5)
C14 H14 0.9300
C15 H15 0.9300
C16 H16A 0.9700
C16 H16B 0.9700
C17 N1 1.484(4)
C17 H17A 0.9700
C17 H17B 0.9700
C18 N3 1.360(4)
C18 C19 1.365(5)
C18 C21 1.474(5)
C19 N1 1.345(4)
C19 H19 0.9300
C20 N3 1.465(4)
C20 H20A 0.9600
C20 H20B 0.9600
C20 H20C 0.9600
C21 C26 1.347(9)
C21 C22 1.353(8)
C21 C26A 1.360(9)
C21 C22A 1.452(9)
C22 C23 1.386(11)
C22 H22 0.9300
C23 C24 1.580(15)
C23 H23 0.9300
C24 C25 1.205(15)
C24 H24 0.9300
C25 C26 1.406(12)
C25 H25 0.9300
C26 H26 0.9300
C22A C23A 1.401(12)
C22A H22A 0.9300
C23A C24A 1.201(15)
C23A H23A 0.9300
C24A C25A 1.475(18)
C24A H24A 0.9300
C25A C26A 1.396(13)
C25A H25A 0.9300
C26A H26A 0.9300
N1 N2 1.313(4)
N2 N3 1.321(4)

loop_
_geom_torsion_atom_site_label_1
_geom_torsion_atom_site_label_2
_geom_torsion_atom_site_label_3
_geom_torsion_atom_site_label_4
_geom_torsion
C16 C1 C2 C3 -83.3(5)
C16 C1 C2 C7 83.3(5)
C7 C2 C3 C4 -13.9(5)
C1 C2 C3 C4 153.2(3)
C2 C3 C4 C5 -0.5(5)
C3 C4 C5 C6 14.1(5)
C3 C4 C5 C8 -151.5(4)
C4 C5 C6 C7 -13.4(5)
C8 C5 C6 C7 152.1(3)
C5 C6 C7 C2 -0.8(5)
C3 C2 C7 C6 14.6(5)
C1 C2 C7 C6 -152.6(3)
C6 C5 C8 C9 -75.0(5)
C4 C5 C8 C9 89.7(5)
C5 C8 C9 C10 -6.4(5)
C8 C9 C10 C11 90.1(4)
C8 C9 C10 C15 -76.4(5)
C15 C10 C11 C12 13.3(4)
C9 C10 C11 C12 -153.7(3)
C10 C11 C12 C13 1.2(5)
C10 C11 C12 C17 172.3(3)
C11 C12 C13 C14 -15.1(4)
C17 C12 C13 C14 173.9(3)
C11 C12 C13 C16 152.5(3)
C17 C12 C13 C16 -18.5(5)
C12 C13 C14 C15 14.8(5)
C16 C13 C14 C15 -153.2(3)
C13 C14 C15 C10 -0.3(5)
C11 C10 C15 C14 -13.8(5)
C9 C10 C15 C14 153.3(3)
C14 C13 C16 C1 83.9(4)
C12 C13 C16 C1 -83.4(4)
C2 C1 C16 C13 -3.7(5)
C11 C12 C17 N1 123.4(3)
C13 C12 C17 N1 -65.7(4)
N3 C18 C19 N1 0.0(3)
C21 C18 C19 N1 -177.6(3)
N3 C18 C21 C26 90.4(6)
C19 C18 C21 C26 -92.5(7)
N3 C18 C21 C22 -97.4(6)
C19 C18 C21 C22 79.7(6)
N3 C18 C21 C26A 136.7(6)
C19 C18 C21 C26A -46.2(8)
N3 C18 C21 C22A -41.5(7)
C19 C18 C21 C22A 135.6(6)
C26 C21 C22 C23 -3.7(12)
C26A C21 C22 C23 -40.3(10)
C22A C21 C22 C23 72.7(9)
C18 C21 C22 C23 -175.7(7)
C21 C22 C23 C24 2.2(14)
C22 C23 C24 C25 -1.9(16)
C23 C24 C25 C26 3(2)
C22 C21 C26 C25 4.6(13)
C26A C21 C26 C25 71.3(11)
C22A C21 C26 C25 -43.6(10)
C18 C21 C26 C25 176.3(7)
C24 C25 C26 C21 -4.6(19)
C26 C21 C22A C23A 43.6(10)
C22 C21 C22A C23A -79.9(10)
C26A C21 C22A C23A 4.1(12)
C18 C21 C22A C23A -177.6(7)
C21 C22A C23A C24A 7.2(17)
C22A C23A C24A C25A -17(2)
C23A C24A C25A C26A 15.8(19)
C26 C21 C26A C25A -83.0(13)
C22 C21 C26A C25A 45.0(12)
C22A C21 C26A C25A -4.6(14)
C18 C21 C26A C25A 177.0(9)
C24A C25A C26A C21 -4.0(16)
C18 C19 N1 N2 0.3(4)
C18 C19 N1 C17 172.7(3)
C12 C17 N1 N2 -36.7(4)
C12 C17 N1 C19 151.3(3)
C19 N1 N2 N3 -0.4(3)
C17 N1 N2 N3 -173.5(3)
N1 N2 N3 C18 0.4(3)
N1 N2 N3 C20 -179.1(3)
C19 C18 N3 N2 -0.3(4)
C21 C18 N3 N2 177.5(3)
C19 C18 N3 C20 179.2(3)
C21 C18 N3 C20 -3.1(5)
